data_7205072
loop_
_publ_author_name
'Ji, Chang-Chun'
'Li, Jing'
'Li, Yi-Zhi'
'Guo, Zi-Jian'
'Zheng, He-Gen'

_publ_section_title
;
 Solvothermal synthesis, structures and physical properties of four new
 complexes constructed from multi-variant tricarboxylate ligand and
 pyridyl-based ligands
;
_journal_issue 2
_journal_name_full CrystEngComm
_journal_page_first 459
_journal_paper_doi 10.1039/c003986a
_journal_volume 13
_journal_year 2011
_chemical_formula_moiety 'C20 H14 Co N O7'
_chemical_formula_sum 'C20 H14 Co N O7'
_chemical_formula_weight 439.25
_chemical_name_systematic
;
?
;
_space_group_IT_number 2
_symmetry_cell_setting triclinic
_symmetry_space_group_name_Hall '-P 1'
_symmetry_space_group_name_H-M 'P -1'
_atom_sites_solution_hydrogens geom
_atom_sites_solution_primary direct
_atom_sites_solution_secondary difmap
_audit_creation_method SHELXL-97
_cell_angle_alpha 93.719(6)
_cell_angle_beta 99.179(6)
_cell_angle_gamma 94.856(7)
_cell_formula_units_Z 2
_cell_length_a 6.930(2)
_cell_length_b 9.658(3)
_cell_length_c 13.022(4)
_cell_measurement_reflns_used 510
_cell_measurement_temperature 291(2)
_cell_measurement_theta_max 18.5158
_cell_measurement_theta_min 2.549
_cell_volume 854.6(4)
_computing_cell_refinement SMART
_computing_data_collection 'SMART (Bruker, 2000)'
_computing_data_reduction 'SAINT (Bruker, 2000)'
_computing_molecular_graphics SHELXTL
_computing_publication_material SHELXTL
_computing_structure_refinement SHELXTL
_computing_structure_solution 'SHELXTL (Bruker, 2000)'
_diffrn_ambient_temperature 291(2)
_diffrn_measured_fraction_theta_full 0.974
_diffrn_measured_fraction_theta_max 0.974
_diffrn_measurement_device_type 'Bruker Smart Apex CCD'
_diffrn_measurement_method 'phi and omega scans'
_diffrn_radiation_monochromator graphite
_diffrn_radiation_source 'fine-focus sealed tube'
_diffrn_radiation_type MoK\a
_diffrn_radiation_wavelength 0.71073
_diffrn_reflns_av_R_equivalents 0.0278
_diffrn_reflns_av_sigmaI/netI 0.0833
_diffrn_reflns_limit_h_max 8
_diffrn_reflns_limit_h_min -8
_diffrn_reflns_limit_k_max 11
_diffrn_reflns_limit_k_min -7
_diffrn_reflns_limit_l_max 14
_diffrn_reflns_limit_l_min -16
_diffrn_reflns_number 4604
_diffrn_reflns_theta_full 26.00
_diffrn_reflns_theta_max 26.00
_diffrn_reflns_theta_min 2.12
_exptl_absorpt_coefficient_mu 1.052
_exptl_absorpt_correction_T_max 0.793
_exptl_absorpt_correction_T_min 0.752
_exptl_absorpt_correction_type multi-scan
_exptl_absorpt_process_details 'SADABS; Bruker, 2000'
_exptl_crystal_colour violet
_exptl_crystal_density_diffrn 1.707
_exptl_crystal_density_method 'not measured'
_exptl_crystal_description block
_exptl_crystal_F_000 448
_exptl_crystal_size_max 0.28
_exptl_crystal_size_mid 0.24
_exptl_crystal_size_min 0.22
_refine_diff_density_max 0.522
_refine_diff_density_min -0.498
_refine_diff_density_rms 0.080
_refine_ls_extinction_method none
_refine_ls_goodness_of_fit_ref 1.022
_refine_ls_hydrogen_treatment constr
_refine_ls_matrix_type full
_refine_ls_number_parameters 262
_refine_ls_number_reflns 3272
_refine_ls_number_restraints 0
_refine_ls_restrained_S_all 1.022
_refine_ls_R_factor_all 0.0978
_refine_ls_R_factor_gt 0.0640
_refine_ls_shift/su_max 0.000
_refine_ls_shift/su_mean 0.000
_refine_ls_structure_factor_coef Fsqd
_refine_ls_weighting_details 'calc w=1/[\s^2^(Fo^2^)+(0.0965P)^2^+0.0000P] where P=(Fo^2^+2Fc^2^)/3'
_refine_ls_weighting_scheme calc
_refine_ls_wR_factor_gt 0.1560
_refine_ls_wR_factor_ref 0.1655
_reflns_number_gt 2233
_reflns_number_total 3272
_reflns_threshold_expression >2sigma(I)
_cod_data_source_file C003986A.TXT
_cod_data_source_block 80919bm
_cod_depositor_comments
;
The following automatic conversions were performed:
'_symmetry_cell_setting' value 'Triclinic' changed to 'triclinic'
according to '/home/saulius/struct/CIF-dictionaries/cif_core.dic'
dictionary named 'cif_core.dic' version 2.4.1 from 2010-06-29.

Automatic conversion script
Id: cif_fix_enum 1555 2011-01-17 13:19:09Z saulius 
;
_cod_original_sg_symbol_H-M P-1
_cod_database_code 7205072

loop_
_symmetry_equiv_pos_as_xyz
'x, y, z'
'-x, -y, -z'

loop_
_atom_site_label
_atom_site_type_symbol
_atom_site_fract_x
_atom_site_fract_y
_atom_site_fract_z
_atom_site_U_iso_or_equiv
_atom_site_adp_type
_atom_site_occupancy
_atom_site_symmetry_multiplicity
_atom_site_calc_flag
_atom_site_refinement_flags
_atom_site_disorder_assembly
_atom_site_disorder_group
C1 C 0.8579(7) 0.2951(5) -0.1185(4) 0.0368(10) Uani 1 1 d . . .
C2 C 0.8374(7) 0.3330(5) -0.0070(3) 0.0352(10) Uani 1 1 d . . .
C3 C 0.7462(7) 0.4493(5) 0.0192(4) 0.0403(11) Uani 1 1 d . . .
H3 H 0.6946 0.5043 -0.0324 0.048 Uiso 1 1 calc R . .
C4 C 0.7318(7) 0.4840(5) 0.1244(4) 0.0417(12) Uani 1 1 d . . .
H4 H 0.6751 0.5634 0.1439 0.050 Uiso 1 1 calc R . .
C5 C 0.8069(7) 0.3933(5) 0.1995(4) 0.0385(11) Uani 1 1 d . . .
C6 C 0.8919(7) 0.2738(5) 0.1730(4) 0.0361(10) Uani 1 1 d . . .
H6 H 0.9346 0.2149 0.2239 0.043 Uiso 1 1 calc R . .
C7 C 0.9128(8) 0.2425(5) 0.0695(4) 0.0427(12) Uani 1 1 d . . .
H7 H 0.9741 0.1650 0.0507 0.051 Uiso 1 1 calc R . .
C8 C 0.7849(7) 0.4277(5) 0.3120(4) 0.0465(13) Uani 1 1 d . . .
C9 C 0.7963(8) 0.5644(5) 0.3554(4) 0.0426(12) Uani 1 1 d . . .
H9 H 0.8206 0.6381 0.3152 0.051 Uiso 1 1 calc R . .
C10 C 0.7716(7) 0.5911(5) 0.4588(3) 0.0390(11) Uani 1 1 d . . .
C11 C 0.7399(7) 0.4815(5) 0.5200(4) 0.0402(11) Uani 1 1 d . . .
H11 H 0.7293 0.4992 0.5898 0.048 Uiso 1 1 calc R . .
C12 C 0.7243(7) 0.3466(5) 0.4766(4) 0.0386(11) Uani 1 1 d . . .
C13 C 0.7493(7) 0.3136(5) 0.3720(4) 0.0367(11) Uani 1 1 d . . .
H13 H 0.7427 0.2219 0.3442 0.044 Uiso 1 1 calc R . .
C14 C 0.7706(8) 0.7377(5) 0.5015(4) 0.0407(11) Uani 1 1 d . . .
C15 C 0.6863(7) 0.2279(5) 0.5402(4) 0.0387(11) Uani 1 1 d . . .
C16 C 0.4701(7) 1.0626(5) 0.7688(4) 0.0355(10) Uani 1 1 d . . .
H16 H 0.4183 1.1217 0.7202 0.043 Uiso 1 1 calc R . .
C17 C 0.4325(7) 1.0824(5) 0.8723(4) 0.0412(11) Uani 1 1 d . . .
H17 H 0.3580 1.1521 0.8922 0.049 Uiso 1 1 calc R . .
C18 C 0.5145(7) 0.9901(5) 0.9439(3) 0.0350(10) Uani 1 1 d . . .
C19 C 0.6183(8) 0.8834(6) 0.9097(4) 0.0440(12) Uani 1 1 d . . .
H19 H 0.6673 0.8194 0.9550 0.053 Uiso 1 1 calc R . .
C20 C 0.6468(7) 0.8749(5) 0.8064(4) 0.0397(11) Uani 1 1 d . . .
H20 H 0.7179 0.8051 0.7832 0.048 Uiso 1 1 calc R . .
Co1 Co 0.67711(10) 0.95672(7) 0.59388(5) 0.0389(2) Uani 1 1 d . . .
N1 N 0.5733(6) 0.9660(4) 0.7380(3) 0.0378(9) Uani 1 1 d . . .
O1 O 0.9536(5) 0.2030(4) -0.1433(2) 0.0403(8) Uani 1 1 d . . .
O2 O 0.7624(5) 0.3737(4) -0.1834(3) 0.0429(8) Uani 1 1 d . . .
H2A H 0.7799 0.3492 -0.2444 0.064 Uiso 1 1 d R . .
O3 O 0.7212(5) 0.7534(3) 0.5903(2) 0.0386(8) Uani 1 1 d . . .
O4 O 0.8026(5) 0.8383(4) 0.4526(3) 0.0443(8) Uani 1 1 d . . .
O5 O 0.6351(5) 0.1084(3) 0.4944(2) 0.0381(7) Uani 1 1 d . . .
O6 O 0.7042(5) 0.2486(3) 0.6360(2) 0.0405(8) Uani 1 1 d . . .
O7 O 0.9629(5) 1.0257(4) 0.6691(3) 0.0467(9) Uani 1 1 d . . .
H7C H 0.9369 1.0323 0.7301 0.056 Uiso 1 1 d R . .
H7A H 1.0023 1.1095 0.6665 0.056 Uiso 1 1 d R . .

loop_
_atom_site_aniso_label
_atom_site_aniso_U_11
_atom_site_aniso_U_22
_atom_site_aniso_U_33
_atom_site_aniso_U_23
_atom_site_aniso_U_13
_atom_site_aniso_U_12
C1 0.037(3) 0.036(2) 0.036(2) -0.0044(19) 0.0076(19) 0.001(2)
C2 0.028(2) 0.039(2) 0.034(2) -0.0119(19) 0.0036(18) -0.0025(19)
C3 0.042(3) 0.040(3) 0.037(2) 0.001(2) 0.008(2) -0.008(2)
C4 0.035(3) 0.045(3) 0.040(3) -0.013(2) -0.004(2) 0.012(2)
C5 0.039(3) 0.038(3) 0.038(2) 0.004(2) 0.008(2) -0.006(2)
C6 0.036(3) 0.037(3) 0.033(2) 0.0071(19) 0.0014(19) -0.004(2)
C7 0.047(3) 0.043(3) 0.039(3) -0.005(2) 0.008(2) 0.011(2)
C8 0.033(3) 0.041(3) 0.055(3) -0.019(2) -0.007(2) -0.009(2)
C9 0.044(3) 0.044(3) 0.040(3) -0.004(2) 0.008(2) 0.006(2)
C10 0.043(3) 0.045(3) 0.029(2) 0.011(2) 0.0048(19) 0.003(2)
C11 0.040(3) 0.044(3) 0.033(2) -0.004(2) 0.005(2) -0.009(2)
C12 0.034(2) 0.045(3) 0.035(2) 0.003(2) 0.0044(19) -0.009(2)
C13 0.031(2) 0.034(2) 0.040(2) -0.012(2) -0.0028(19) -0.0009(19)
C14 0.045(3) 0.038(3) 0.034(2) -0.004(2) -0.007(2) 0.007(2)
C15 0.031(2) 0.036(2) 0.045(3) 0.000(2) -0.001(2) -0.006(2)
C16 0.032(2) 0.034(2) 0.039(2) 0.0003(19) 0.0076(19) -0.0056(19)
C17 0.036(3) 0.045(3) 0.043(3) -0.006(2) 0.011(2) 0.009(2)
C18 0.029(2) 0.040(2) 0.033(2) -0.0131(19) 0.0049(18) -0.0050(19)
C19 0.047(3) 0.045(3) 0.046(3) 0.013(2) 0.015(2) 0.015(2)
C20 0.036(3) 0.047(3) 0.037(2) -0.003(2) 0.0101(19) 0.006(2)
Co1 0.0390(4) 0.0407(4) 0.0381(4) 0.0040(3) 0.0082(3) 0.0066(3)
N1 0.036(2) 0.038(2) 0.038(2) -0.0088(17) 0.0091(17) -0.0038(17)
O1 0.0437(19) 0.0449(19) 0.0333(17) -0.0060(14) 0.0091(14) 0.0119(16)
O2 0.044(2) 0.048(2) 0.0400(18) 0.0082(16) 0.0078(15) 0.0141(16)
O3 0.0344(17) 0.0414(19) 0.0355(17) -0.0188(15) 0.0057(13) -0.0043(14)
O4 0.041(2) 0.050(2) 0.0445(19) 0.0066(17) 0.0138(15) 0.0025(16)
O5 0.0384(18) 0.0429(18) 0.0304(16) 0.0016(14) 0.0017(13) -0.0022(14)
O6 0.0424(19) 0.0380(18) 0.0392(19) -0.0081(15) 0.0137(14) -0.0114(14)
O7 0.056(2) 0.0380(18) 0.0441(19) -0.0033(15) 0.0057(16) 0.0021(16)

loop_
_atom_type_symbol
_atom_type_description
_atom_type_scat_dispersion_real
_atom_type_scat_dispersion_imag
_atom_type_scat_source
C C 0.0033 0.0016 'International Tables Vol C Tables 4.2.6.8 and 6.1.1.4'
H H 0.0000 0.0000 'International Tables Vol C Tables 4.2.6.8 and 6.1.1.4'
Co Co 0.3494 0.9721 'International Tables Vol C Tables 4.2.6.8 and 6.1.1.4'
N N 0.0061 0.0033 'International Tables Vol C Tables 4.2.6.8 and 6.1.1.4'
O O 0.0106 0.0060 'International Tables Vol C Tables 4.2.6.8 and 6.1.1.4'

loop_
_geom_angle_atom_site_label_1
_geom_angle_atom_site_label_2
_geom_angle_atom_site_label_3
_geom_angle
_geom_angle_site_symmetry_1
_geom_angle_site_symmetry_3
_geom_angle_publ_flag
O1 C1 O2 125.0(4) . . ?
O1 C1 C2 122.9(4) . . ?
O2 C1 C2 112.1(4) . . ?
C3 C2 C7 122.0(4) . . ?
C3 C2 C1 120.9(4) . . ?
C7 C2 C1 117.2(4) . . ?
C2 C3 C4 119.8(5) . . ?
C2 C3 H3 120.1 . . ?
C4 C3 H3 120.1 . . ?
C3 C4 C5 117.7(4) . . ?
C3 C4 H4 121.2 . . ?
C5 C4 H4 121.2 . . ?
C6 C5 C4 122.6(4) . . ?
C6 C5 C8 119.6(4) . . ?
C4 C5 C8 117.7(4) . . ?
C5 C6 C7 119.6(4) . . ?
C5 C6 H6 120.2 . . ?
C7 C6 H6 120.2 . . ?
C6 C7 C2 118.2(4) . . ?
C6 C7 H7 120.9 . . ?
C2 C7 H7 120.9 . . ?
C9 C8 C13 120.8(5) . . ?
C9 C8 C5 122.2(5) . . ?
C13 C8 C5 116.9(4) . . ?
C8 C9 C10 120.2(5) . . ?
C8 C9 H9 119.9 . . ?
C10 C9 H9 119.9 . . ?
C11 C10 C9 120.2(5) . . ?
C11 C10 C14 120.3(4) . . ?
C9 C10 C14 119.4(4) . . ?
C12 C11 C10 119.5(4) . . ?
C12 C11 H11 120.2 . . ?
C10 C11 H11 120.2 . . ?
C11 C12 C13 122.5(5) . . ?
C11 C12 C15 120.3(4) . . ?
C13 C12 C15 117.2(4) . . ?
C8 C13 C12 116.7(4) . . ?
C8 C13 H13 121.7 . . ?
C12 C13 H13 121.7 . . ?
O4 C14 O3 120.6(4) . . ?
O4 C14 C10 123.4(5) . . ?
O3 C14 C10 115.9(5) . . ?
O6 C15 O5 121.6(5) . . ?
O6 C15 C12 119.6(4) . . ?
O5 C15 C12 118.8(4) . . ?
N1 C16 C17 123.6(4) . . ?
N1 C16 H16 118.2 . . ?
C17 C16 H16 118.2 . . ?
C16 C17 C18 116.4(4) . . ?
C16 C17 H17 121.8 . . ?
C18 C17 H17 121.8 . . ?
C19 C18 C17 119.9(4) . . ?
C19 C18 C18 121.5(5) . 2_677 ?
C17 C18 C18 118.6(5) . 2_677 ?
C20 C19 C18 118.5(4) . . ?
C20 C19 H19 120.7 . . ?
C18 C19 H19 120.7 . . ?
N1 C20 C19 121.8(4) . . ?
N1 C20 H20 119.1 . . ?
C19 C20 H20 119.1 . . ?
O3 Co1 O5 139.33(13) . 1_565 ?
O3 Co1 O7 94.68(13) . . ?
O5 Co1 O7 99.20(14) 1_565 . ?
O3 Co1 N1 96.25(15) . . ?
O5 Co1 N1 121.38(15) 1_565 . ?
O7 Co1 N1 90.89(15) . . ?
O3 Co1 O5 87.80(13) . 2_666 ?
O5 Co1 O5 77.53(14) 1_565 2_666 ?
O7 Co1 O5 176.73(13) . 2_666 ?
N1 Co1 O5 90.95(14) . 2_666 ?
C16 N1 C20 119.8(4) . . ?
C16 N1 Co1 124.4(3) . . ?
C20 N1 Co1 115.0(3) . . ?
C1 O2 H2A 108.4 . . ?
C14 O3 Co1 99.7(3) . . ?
C15 O5 Co1 111.6(3) . 1_545 ?
C15 O5 Co1 122.8(3) . 2_666 ?
Co1 O5 Co1 102.47(14) 1_545 2_666 ?
Co1 O7 H7C 96.5 . . ?
Co1 O7 H7A 117.6 . . ?
H7C O7 H7A 97.4 . . ?

loop_
_geom_bond_atom_site_label_1
_geom_bond_atom_site_label_2
_geom_bond_distance
_geom_bond_site_symmetry_2
_geom_bond_publ_flag
C1 O1 1.211(5) . ?
C1 O2 1.311(5) . ?
C1 C2 1.506(6) . ?
C2 C3 1.384(7) . ?
C2 C7 1.433(7) . ?
C3 C4 1.410(7) . ?
C3 H3 0.9300 . ?
C4 C5 1.422(7) . ?
C4 H4 0.9300 . ?
C5 C6 1.388(7) . ?
C5 C8 1.515(7) . ?
C6 C7 1.395(7) . ?
C6 H6 0.9300 . ?
C7 H7 0.9300 . ?
C8 C9 1.392(7) . ?
C8 C13 1.418(8) . ?
C9 C10 1.395(7) . ?
C9 H9 0.9300 . ?
C10 C11 1.389(7) . ?
C10 C14 1.488(7) . ?
C11 C12 1.375(7) . ?
C11 H11 0.9300 . ?
C12 C13 1.419(7) . ?
C12 C15 1.486(7) . ?
C13 H13 0.9300 . ?
C14 O4 1.220(6) . ?
C14 O3 1.262(6) . ?
C15 O6 1.235(6) . ?
C15 O5 1.260(6) . ?
C16 N1 1.303(6) . ?
C16 C17 1.417(7) . ?
C16 H16 0.9300 . ?
C17 C18 1.418(7) . ?
C17 H17 0.9300 . ?
C18 C19 1.395(7) . ?
C18 C18 1.508(9) 2_677 ?
C19 C20 1.389(7) . ?
C19 H19 0.9300 . ?
C20 N1 1.364(6) . ?
C20 H20 0.9300 . ?
Co1 O3 2.012(3) . ?
Co1 O5 2.027(3) 1_565 ?
Co1 O7 2.097(4) . ?
Co1 N1 2.114(4) . ?
Co1 O5 2.298(3) 2_666 ?
O2 H2A 0.8435 . ?
O5 Co1 2.027(3) 1_545 ?
O5 Co1 2.298(3) 2_666 ?
O7 H7C 0.8418 . ?
O7 H7A 0.8361 . ?
